data_2216862
loop_
_publ_author_name
'Dornhaus, Franz'
'Lerner, Hans-Wolfram'
'Bolte, Michael'

_publ_section_title
;
 1,2-Bis(phenylphosphoryl)ethane
;
_journal_coeditor_code AT2477
_journal_issue 1
_journal_name_full 'Acta Crystallographica Section E'
_journal_page_first o325
_journal_page_last o325
_journal_paper_doi 10.1107/S160053680705739X
_journal_volume 64
_journal_year 2008
_chemical_formula_iupac 'C14 H16 O2 P2'
_chemical_formula_moiety 'C14 H16 O2 P2'
_chemical_formula_sum 'C14 H16 O2 P2'
_chemical_formula_weight 278.21
_chemical_name_systematic
;
1,2-Bis(phenylphosphoryl)ethane
;
_space_group_IT_number 29
_symmetry_cell_setting orthorhombic
_symmetry_space_group_name_Hall 'P 2c -2ac'
_symmetry_space_group_name_H-M 'P c a 21'
_atom_sites_solution_hydrogens geom
_atom_sites_solution_primary direct
_atom_sites_solution_secondary difmap
_audit_creation_method SHELXL97
_cell_angle_alpha 90.00
_cell_angle_beta 90.00
_cell_angle_gamma 90.00
_cell_formula_units_Z 4
_cell_length_a 10.2700(10)
_cell_length_b 5.1994(5)
_cell_length_c 26.241(4)
_cell_measurement_reflns_used 5153
_cell_measurement_temperature 173(2)
_cell_measurement_theta_max 25.8
_cell_measurement_theta_min 3.9
_cell_volume 1401.2(3)
_computing_cell_refinement 'X-AREA (Stoe & Cie, 2001)'
_computing_data_collection 'X-AREA (Stoe & Cie, 2001)'
_computing_data_reduction 'X-AREA (Stoe & Cie, 2001)'
_computing_molecular_graphics 'XP in SHELXTL-Plus (Sheldrick, 1991)'
_computing_publication_material 'SHELXL97 (Sheldrick, 1997) and PLATON (Spek, 2003)'
_computing_structure_refinement 'SHELXL97 (Sheldrick, 1997)'
_computing_structure_solution 'SHELXS97 (Sheldrick, 1990)'
_diffrn_ambient_temperature 173(2)
_diffrn_measured_fraction_theta_full 0.994
_diffrn_measured_fraction_theta_max 0.993
_diffrn_measurement_device_type 'Stoe IPDS II two-circle'
_diffrn_measurement_method \w
_diffrn_radiation_monochromator graphite
_diffrn_radiation_source 'fine-focus sealed tube'
_diffrn_radiation_type MoK\a
_diffrn_radiation_wavelength 0.71073
_diffrn_reflns_av_R_equivalents 0.0338
_diffrn_reflns_av_sigmaI/netI 0.0383
_diffrn_reflns_limit_h_max 11
_diffrn_reflns_limit_h_min -12
_diffrn_reflns_limit_k_max 5
_diffrn_reflns_limit_k_min -6
_diffrn_reflns_limit_l_max 30
_diffrn_reflns_limit_l_min -31
_diffrn_reflns_number 4658
_diffrn_reflns_theta_full 25.00
_diffrn_reflns_theta_max 25.58
_diffrn_reflns_theta_min 3.97
_diffrn_standards_decay_% 0
_diffrn_standards_interval_time 0
_diffrn_standards_number 0
_exptl_absorpt_coefficient_mu 0.301
_exptl_absorpt_correction_T_max 0.9663
_exptl_absorpt_correction_T_min 0.9123
_exptl_absorpt_correction_type multi-scan
_exptl_absorpt_process_details '[MULABS (Spek, 2003; Blessing, 1995)]'
_exptl_crystal_colour colourless
_exptl_crystal_density_diffrn 1.319
_exptl_crystal_density_method 'not measured'
_exptl_crystal_description plate
_exptl_crystal_F_000 584
_exptl_crystal_size_max 0.31
_exptl_crystal_size_mid 0.24
_exptl_crystal_size_min 0.08
_refine_diff_density_max 0.717
_refine_diff_density_min -0.288
_refine_ls_abs_structure_details 'Flack  (1983), with 1143 Friedel pairs'
_refine_ls_abs_structure_Flack 0.06(14)
_refine_ls_extinction_method none
_refine_ls_goodness_of_fit_ref 1.000
_refine_ls_hydrogen_treatment constr
_refine_ls_matrix_type full
_refine_ls_number_parameters 163
_refine_ls_number_reflns 2482
_refine_ls_number_restraints 1
_refine_ls_restrained_S_all 0.999
_refine_ls_R_factor_all 0.0468
_refine_ls_R_factor_gt 0.0383
_refine_ls_shift/su_max 0.000
_refine_ls_shift/su_mean 0.000
_refine_ls_structure_factor_coef Fsqd
_refine_ls_weighting_details 'calc w = 1/[\s^2^(Fo^2^)+(0.0613P)^2^] where P=(Fo^2^+2Fc^2^)/3'
_refine_ls_weighting_scheme calc
_refine_ls_wR_factor_gt 0.0893
_refine_ls_wR_factor_ref 0.0927
_reflns_number_gt 2157
_reflns_number_total 2482
_reflns_threshold_expression I>2\s(I)
_cod_data_source_file at2477.cif
_cod_data_source_block I
_cod_database_code 2216862
_cod_database_fobs_code 2216862

loop_
_symmetry_equiv_pos_as_xyz
'x, y, z'
'-x, -y, z+1/2'
'x+1/2, -y, z'
'-x+1/2, y, z+1/2'

loop_
_atom_site_type_symbol
_atom_site_label
_atom_site_fract_x
_atom_site_fract_y
_atom_site_fract_z
_atom_site_U_iso_or_equiv
_atom_site_adp_type
_atom_site_calc_flag
_atom_site_refinement_flags
_atom_site_occupancy
P P1 0.75634(7) 0.09258(15) 0.55327(3) 0.01962(18) Uani d . 1
H H1 0.7902 -0.1473 0.5577 0.024 Uiso calc R 1
O O1 0.8765(2) 0.2475(5) 0.54496(9) 0.0332(6) Uani d . 1
C C1 0.6354(3) 0.1150(6) 0.50342(11) 0.0184(6) Uani d . 1
H H1A 0.6725 0.0496 0.4711 0.022 Uiso calc R 1
H H1B 0.5595 0.0064 0.5123 0.022 Uiso calc R 1
C C2 0.5901(3) 0.3960(6) 0.49600(11) 0.0185(6) Uani d . 1
H H2A 0.6655 0.5038 0.4862 0.022 Uiso calc R 1
H H2B 0.5550 0.4629 0.5285 0.022 Uiso calc R 1
P P2 0.46596(7) 0.41704(16) 0.44712(3) 0.01884(18) Uani d . 1
H H2 0.4279 0.6551 0.4442 0.023 Uiso calc R 1
O O2 0.3486(2) 0.2528(5) 0.45636(9) 0.0340(6) Uani d . 1
C C11 0.6761(3) 0.1889(7) 0.61166(11) 0.0205(7) Uani d . 1
C C12 0.5615(3) 0.0667(8) 0.62867(12) 0.0277(7) Uani d . 1
H H12 0.5267 -0.0746 0.6102 0.033 Uiso calc R 1
C C13 0.4993(4) 0.1532(8) 0.67257(12) 0.0377(9) Uani d . 1
H H13 0.4228 0.0688 0.6842 0.045 Uiso calc R 1
C C14 0.5479(5) 0.3611(10) 0.69939(12) 0.0401(11) Uani d . 1
H H14 0.5036 0.4213 0.7288 0.048 Uiso calc R 1
C C15 0.6626(4) 0.4834(8) 0.68326(15) 0.0404(9) Uani d . 1
H H15 0.6966 0.6249 0.7019 0.048 Uiso calc R 1
C C16 0.7263(4) 0.3955(8) 0.63960(12) 0.0317(8) Uani d . 1
H H16 0.8045 0.4767 0.6288 0.038 Uiso calc R 1
C C21 0.5436(3) 0.3326(7) 0.38734(11) 0.0228(7) Uani d . 1
C C22 0.4890(4) 0.1358(8) 0.35768(13) 0.0348(8) Uani d . 1
H H22 0.4126 0.0496 0.3689 0.042 Uiso calc R 1
C C23 0.5475(5) 0.0670(9) 0.31147(15) 0.0482(11) Uani d . 1
H H23 0.5113 -0.0676 0.2915 0.058 Uiso calc R 1
C C24 0.6574(4) 0.1937(9) 0.29480(13) 0.0427(10) Uani d . 1
H H24 0.6960 0.1467 0.2632 0.051 Uiso calc R 1
C C25 0.7122(4) 0.3893(9) 0.32372(13) 0.0420(10) Uani d . 1
H H25 0.7890 0.4731 0.3122 0.050 Uiso calc R 1
C C26 0.6548(3) 0.4630(8) 0.36958(12) 0.0310(8) Uani d . 1
H H26 0.6905 0.6007 0.3888 0.037 Uiso calc R 1

loop_
_atom_site_aniso_label
_atom_site_aniso_U_11
_atom_site_aniso_U_22
_atom_site_aniso_U_33
_atom_site_aniso_U_12
_atom_site_aniso_U_13
_atom_site_aniso_U_23
P1 0.0143(4) 0.0230(4) 0.0216(3) 0.0010(3) -0.0016(3) 0.0057(4)
O1 0.0210(12) 0.0438(16) 0.0348(14) -0.0042(11) -0.0010(10) 0.0071(11)
C1 0.0150(13) 0.0190(17) 0.0210(13) 0.0030(13) -0.0019(11) 0.0008(12)
C2 0.0140(13) 0.0201(16) 0.0215(13) 0.0016(13) -0.0020(10) 0.0009(12)
P2 0.0140(3) 0.0233(4) 0.0192(3) 0.0013(3) -0.0012(3) 0.0027(4)
O2 0.0217(12) 0.0443(17) 0.0360(15) -0.0038(11) -0.0010(10) 0.0018(11)
C11 0.0195(16) 0.0225(17) 0.0194(13) -0.0002(14) -0.0045(12) 0.0033(12)
C12 0.0236(17) 0.035(2) 0.0244(15) -0.0017(16) -0.0032(12) 0.0040(14)
C13 0.033(2) 0.051(3) 0.0288(17) 0.0050(19) 0.0058(14) 0.0099(15)
C14 0.054(3) 0.045(3) 0.0209(17) 0.015(2) 0.0010(15) 0.0014(13)
C15 0.065(3) 0.033(2) 0.0230(16) 0.000(2) -0.0038(17) -0.0014(15)
C16 0.042(2) 0.0276(18) 0.0253(16) -0.0032(17) -0.0053(14) 0.0039(13)
C21 0.0222(16) 0.0247(17) 0.0215(14) 0.0031(14) -0.0062(12) 0.0016(13)
C22 0.043(2) 0.033(2) 0.0282(17) -0.0124(17) -0.0002(15) -0.0011(14)
C23 0.069(3) 0.044(2) 0.0324(19) -0.012(2) -0.0006(18) -0.0133(19)
C24 0.051(2) 0.053(3) 0.0241(16) 0.006(2) 0.0063(16) -0.0064(16)
C25 0.032(2) 0.066(3) 0.0276(16) -0.009(2) 0.0071(14) -0.0015(18)
C26 0.0290(18) 0.043(2) 0.0211(16) -0.0067(17) -0.0003(12) -0.0024(14)

loop_
_atom_type_symbol
_atom_type_description
_atom_type_scat_dispersion_real
_atom_type_scat_dispersion_imag
_atom_type_scat_source
C C 0.0033 0.0016 'International Tables Vol C Tables 4.2.6.8 and 6.1.1.4'
H H 0.0000 0.0000 'International Tables Vol C Tables 4.2.6.8 and 6.1.1.4'
O O 0.0106 0.0060 'International Tables Vol C Tables 4.2.6.8 and 6.1.1.4'
P P 0.1023 0.0942 'International Tables Vol C Tables 4.2.6.8 and 6.1.1.4'

loop_
_geom_angle_atom_site_label_1
_geom_angle_atom_site_label_2
_geom_angle_atom_site_label_3
_geom_angle
O1 P1 C1 115.39(14)
O1 P1 C11 110.57(16)
C1 P1 C11 106.35(14)
O1 P1 H1 108.1
C1 P1 H1 108.1
C11 P1 H1 108.1
C2 C1 P1 111.03(18)
C2 C1 H1A 109.4
P1 C1 H1A 109.4
C2 C1 H1B 109.4
P1 C1 H1B 109.4
H1A C1 H1B 108.0
C1 C2 P2 110.98(18)
C1 C2 H2A 109.4
P2 C2 H2A 109.4
C1 C2 H2B 109.4
P2 C2 H2B 109.4
H2A C2 H2B 108.0
O2 P2 C2 114.67(15)
O2 P2 C21 110.86(16)
C2 P2 C21 106.76(15)
O2 P2 H2 108.1
C2 P2 H2 108.1
C21 P2 H2 108.1
C16 C11 C12 119.2(3)
C16 C11 P1 119.2(3)
C12 C11 P1 121.6(3)
C13 C12 C11 120.0(4)
C13 C12 H12 120.0
C11 C12 H12 120.0
C14 C13 C12 120.5(4)
C14 C13 H13 119.7
C12 C13 H13 119.7
C13 C14 C15 120.2(3)
C13 C14 H14 119.9
C15 C14 H14 119.9
C16 C15 C14 119.5(4)
C16 C15 H15 120.2
C14 C15 H15 120.2
C15 C16 C11 120.5(4)
C15 C16 H16 119.7
C11 C16 H16 119.7
C22 C21 C26 119.5(3)
C22 C21 P2 118.7(3)
C26 C21 P2 121.8(3)
C23 C22 C21 119.7(4)
C23 C22 H22 120.1
C21 C22 H22 120.1
C24 C23 C22 120.3(4)
C24 C23 H23 119.9
C22 C23 H23 119.9
C23 C24 C25 120.6(4)
C23 C24 H24 119.7
C25 C24 H24 119.7
C24 C25 C26 120.1(4)
C24 C25 H25 120.0
C26 C25 H25 120.0
C25 C26 C21 119.8(4)
C25 C26 H26 120.1
C21 C26 H26 120.1

loop_
_geom_bond_atom_site_label_1
_geom_bond_atom_site_label_2
_geom_bond_distance
P1 O1 1.490(2)
P1 C1 1.808(3)
P1 C11 1.811(3)
P1 H1 1.3000
C1 C2 1.546(4)
C1 H1A 0.9900
C1 H1B 0.9900
C2 P2 1.812(3)
C2 H2A 0.9900
C2 H2B 0.9900
P2 O2 1.497(3)
P2 C21 1.814(3)
P2 H2 1.3000
C11 C16 1.399(5)
C11 C12 1.410(5)
C12 C13 1.392(5)
C12 H12 0.9500
C13 C14 1.383(6)
C13 H13 0.9500
C14 C15 1.404(6)
C14 H14 0.9500
C15 C16 1.396(5)
C15 H15 0.9500
C16 H16 0.9500
C21 C22 1.403(5)
C21 C26 1.407(5)
C22 C23 1.400(6)
C22 H22 0.9500
C23 C24 1.378(6)
C23 H23 0.9500
C24 C25 1.388(6)
C24 H24 0.9500
C25 C26 1.394(5)
C25 H25 0.9500
C26 H26 0.9500

loop_
_geom_hbond_atom_site_label_D
_geom_hbond_atom_site_label_H
_geom_hbond_atom_site_label_A
_geom_hbond_site_symmetry_A
_geom_hbond_distance_DH
_geom_hbond_distance_HA
_geom_hbond_distance_DA
_geom_hbond_angle_DHA
C1 H1A O2 3 0.99 2.43 3.159(4) 130.3
C1 H1B O1 3_455 0.99 2.45 3.436(4) 173.2
C2 H2A O2 3_565 0.99 2.40 3.386(4) 175.5
C2 H2B O1 3_465 0.99 2.41 3.146(4) 130.6
C12 H12 O1 3_455 0.95 2.47 3.332(4) 150.3
C26 H26 O2 3_565 0.95 2.52 3.366(4) 148.2

loop_
_geom_torsion_atom_site_label_1
_geom_torsion_atom_site_label_2
_geom_torsion_atom_site_label_3
_geom_torsion_atom_site_label_4
_geom_torsion
O1 P1 C1 C2 -59.0(2)
C11 P1 C1 C2 64.0(2)
P1 C1 C2 P2 -178.59(17)
C1 C2 P2 O2 56.6(2)
C1 C2 P2 C21 -66.6(2)
O1 P1 C11 C16 3.8(3)
C1 P1 C11 C16 -122.2(3)
O1 P1 C11 C12 -178.5(3)
C1 P1 C11 C12 55.5(3)
C16 C11 C12 C13 0.5(5)
P1 C11 C12 C13 -177.2(3)
C11 C12 C13 C14 0.9(5)
C12 C13 C14 C15 -1.5(6)
C13 C14 C15 C16 0.7(6)
C14 C15 C16 C11 0.7(6)
C12 C11 C16 C15 -1.3(5)
P1 C11 C16 C15 176.5(3)
O2 P2 C21 C22 0.3(3)
C2 P2 C21 C22 125.8(3)
O2 P2 C21 C26 178.8(3)
C2 P2 C21 C26 -55.6(3)
C26 C21 C22 C23 1.6(6)
P2 C21 C22 C23 -179.8(3)
C21 C22 C23 C24 -0.7(6)
C22 C23 C24 C25 0.6(7)
C23 C24 C25 C26 -1.3(7)
C24 C25 C26 C21 2.2(6)
C22 C21 C26 C25 -2.3(5)
P2 C21 C26 C25 179.2(3)

loop_
_cod_related_entry_id
_cod_related_entry_database
_cod_related_entry_code
1 ChemSpider 21119754
